data_1554117
loop_
_publ_author_name
'Peng, Yu-Xin'
'Gan, Yi-Tao'
'Shi, Rong-Guang'
'Huang, Wei'
'Tao, Tao'

_publ_section_title
;
 Construction of a Layered Hydrogen-Bonded Organic Framework Showing
 High-Contrast Mechanoresponsive Luminescence Turn-On
;
_journal_issue 51
_journal_name_full 'The Journal of Physical Chemistry C'
_journal_page_first 29488
_journal_paper_doi 10.1021/acs.jpcc.8b10118
_journal_volume 122
_journal_year 2018
_chemical_formula_sum 'C45 H27 Cl3 N4 S'
_chemical_formula_weight 762.11
_space_group_crystal_system triclinic
_space_group_IT_number 2
_space_group_name_Hall '-P 1'
_space_group_name_H-M_alt 'P -1'
_atom_sites_solution_hydrogens geom
_audit_creation_method SHELXL-2014/7
_cell_angle_alpha 109.939(14)
_cell_angle_beta 100.431(15)
_cell_angle_gamma 92.727(14)
_cell_formula_units_Z 2
_cell_length_a 10.649(10)
_cell_length_b 11.826(11)
_cell_length_c 17.306(16)
_cell_measurement_reflns_used 7011
_cell_measurement_temperature 291(2)
_cell_measurement_theta_max 20.086
_cell_measurement_theta_min 2.527
_cell_volume 2001(3)
_computing_structure_refinement 'SHELXL-2014/7 (Sheldrick, 2014)'
_diffrn_ambient_temperature 291(2)
_diffrn_measured_fraction_theta_full 0.993
_diffrn_measured_fraction_theta_max 0.993
_diffrn_measurement_device_type 'Bruker Smart Apex CCD area detector'
_diffrn_radiation_type MoK\a
_diffrn_radiation_wavelength 0.71073
_diffrn_reflns_av_R_equivalents 0.0408
_diffrn_reflns_av_unetI/netI 0.0866
_diffrn_reflns_Laue_measured_fraction_full 0.993
_diffrn_reflns_Laue_measured_fraction_max 0.993
_diffrn_reflns_limit_h_max 12
_diffrn_reflns_limit_h_min -12
_diffrn_reflns_limit_k_max 14
_diffrn_reflns_limit_k_min -14
_diffrn_reflns_limit_l_max 19
_diffrn_reflns_limit_l_min -20
_diffrn_reflns_number 10873
_diffrn_reflns_point_group_measured_fraction_full 0.993
_diffrn_reflns_point_group_measured_fraction_max 0.993
_diffrn_reflns_theta_full 25.000
_diffrn_reflns_theta_max 25.000
_diffrn_reflns_theta_min 1.280
_exptl_absorpt_coefficient_mu 0.318
_exptl_absorpt_correction_T_max 0.963
_exptl_absorpt_correction_T_min 0.963
_exptl_absorpt_correction_type multi-scan
_exptl_absorpt_process_details 'SADABS, Bruker(2000)'
_exptl_crystal_colour red
_exptl_crystal_density_diffrn 1.265
_exptl_crystal_description block
_exptl_crystal_F_000 784
_exptl_crystal_size_max 0.120
_exptl_crystal_size_mid 0.120
_exptl_crystal_size_min 0.120
_refine_diff_density_max 0.387
_refine_diff_density_min -0.316
_refine_diff_density_rms 0.047
_refine_ls_extinction_method none
_refine_ls_goodness_of_fit_ref 0.904
_refine_ls_hydrogen_treatment constr
_refine_ls_matrix_type full
_refine_ls_number_parameters 478
_refine_ls_number_reflns 7011
_refine_ls_number_restraints 0
_refine_ls_restrained_S_all 0.904
_refine_ls_R_factor_all 0.1322
_refine_ls_R_factor_gt 0.0651
_refine_ls_shift/su_max 0.001
_refine_ls_shift/su_mean 0.000
_refine_ls_structure_factor_coef Fsqd
_refine_ls_weighting_details 'w=1/[\s^2^(Fo^2^)+(0.1019P)^2^] where P=(Fo^2^+2Fc^2^)/3'
_refine_ls_weighting_scheme calc
_refine_ls_wR_factor_gt 0.1668
_refine_ls_wR_factor_ref 0.1956
_reflns_Friedel_coverage 0.000
_reflns_number_gt 3339
_reflns_number_total 7011
_reflns_threshold_expression 'I > 2\s(I)'
_cod_data_source_file jp8b10118_si_001.cif
_cod_data_source_block 2
_cod_database_code 1554117
_shelx_shelxl_version_number 2014/7
_shelx_space_group_comment
;
The symmetry employed for this shelxl refinement is uniquely defined
by the following loop, which should always be used as a source of
symmetry information in preference to the above space-group names.
They are only intended as comments.
;
_shelx_estimated_absorpt_t_min 0.963
_shelx_estimated_absorpt_t_max 0.963

loop_
_space_group_symop_operation_xyz
'x, y, z'
'-x, -y, -z'

loop_
_atom_site_label
_atom_site_type_symbol
_atom_site_fract_x
_atom_site_fract_y
_atom_site_fract_z
_atom_site_U_iso_or_equiv
_atom_site_adp_type
_atom_site_occupancy
_atom_site_site_symmetry_order
_atom_site_calc_flag
_atom_site_refinement_flags_posn
_atom_site_refinement_flags_adp
C1 C -0.4212(4) 0.1737(4) 0.5331(3) 0.0704(11) Uani 1 1 d . .
C2 C -0.5264(5) 0.1919(5) 0.5706(3) 0.0939(14) Uani 1 1 d . .
H2 H -0.5163 0.2186 0.6287 0.113 Uiso 1 1 calc R U
C3 C -0.6468(4) 0.1692(5) 0.5188(4) 0.1015(16) Uani 1 1 d . .
H3 H -0.7192 0.1790 0.5424 0.122 Uiso 1 1 calc R U
C4 C -0.6618(5) 0.1321(5) 0.4321(4) 0.1058(17) Uani 1 1 d . .
H4 H -0.7435 0.1228 0.3989 0.127 Uiso 1 1 calc R U
C5 C -0.5581(5) 0.1089(4) 0.3945(3) 0.0881(14) Uani 1 1 d . .
H5 H -0.5695 0.0793 0.3363 0.106 Uiso 1 1 calc R U
C6 C -0.4350(4) 0.1305(3) 0.4454(3) 0.0708(11) Uani 1 1 d . .
C7 C -0.3084(4) 0.1150(3) 0.4271(3) 0.0685(11) Uani 1 1 d . .
C8 C -0.2631(6) 0.0703(4) 0.3527(3) 0.0891(14) Uani 1 1 d . .
H8 H -0.3206 0.0433 0.3010 0.107 Uiso 1 1 calc R U
C9 C -0.1337(6) 0.0666(5) 0.3560(3) 0.0975(15) Uani 1 1 d . .
H9 H -0.1032 0.0375 0.3067 0.117 Uiso 1 1 calc R U
C10 C -0.0479(5) 0.1065(4) 0.4340(3) 0.0950(15) Uani 1 1 d . .
H10 H 0.0395 0.1038 0.4350 0.114 Uiso 1 1 calc R U
C11 C -0.0878(4) 0.1503(4) 0.5100(3) 0.0827(13) Uani 1 1 d . .
H11 H -0.0295 0.1767 0.5614 0.099 Uiso 1 1 calc R U
C12 C -0.2206(4) 0.1522(4) 0.5048(2) 0.0679(10) Uani 1 1 d . .
C13 C -0.2349(4) 0.2280(3) 0.6575(2) 0.0610(10) Uani 1 1 d . .
C14 C -0.1444(4) 0.1653(4) 0.6882(2) 0.0645(10) Uani 1 1 d . .
H14 H -0.1166 0.0989 0.6511 0.077 Uiso 1 1 calc R U
C15 C -0.0948(4) 0.2004(3) 0.7736(2) 0.0634(10) Uani 1 1 d . .
H15 H -0.0329 0.1575 0.7926 0.076 Uiso 1 1 calc R U
C16 C -0.1350(3) 0.2989(3) 0.8327(2) 0.0537(9) Uani 1 1 d . .
C17 C -0.2258(3) 0.3630(3) 0.7995(2) 0.0567(9) Uani 1 1 d . .
H17 H -0.2549 0.4290 0.8362 0.068 Uiso 1 1 calc R U
C18 C -0.2719(4) 0.3301(3) 0.7146(2) 0.0643(10) Uani 1 1 d . .
H18 H -0.3286 0.3762 0.6947 0.077 Uiso 1 1 calc R U
C19 C -0.0900(3) 0.3277(3) 0.9240(2) 0.0513(8) Uani 1 1 d . .
C20 C 0.0310(3) 0.3008(3) 0.9554(2) 0.0535(9) Uani 1 1 d . .
H20 H 0.0869 0.2718 0.9196 0.064 Uiso 1 1 calc R U
C21 C 0.0675(3) 0.3175(3) 1.0403(2) 0.0510(8) Uani 1 1 d . .
C22 C -0.0165(3) 0.3622(3) 1.0952(2) 0.0515(9) Uani 1 1 d . .
C23 C -0.1373(3) 0.3906(3) 1.0650(2) 0.0585(9) Uani 1 1 d . .
H23 H -0.1930 0.4206 1.1008 0.070 Uiso 1 1 calc R U
C24 C -0.1711(3) 0.3729(3) 0.9809(2) 0.0571(9) Uani 1 1 d . .
H24 H -0.2513 0.3916 0.9605 0.068 Uiso 1 1 calc R U
C25 C 0.1827(3) 0.2957(3) 1.0901(2) 0.0510(8) Uani 1 1 d . .
C26 C 0.2978(3) 0.2532(3) 1.0718(2) 0.0562(9) Uani 1 1 d . .
H26 H 0.3112 0.2321 1.0173 0.067 Uiso 1 1 calc R U
C27 C 0.3934(3) 0.2423(3) 1.1355(2) 0.0573(9) Uani 1 1 d . .
C28 C 0.3687(4) 0.2752(4) 1.2166(3) 0.0691(11) Uani 1 1 d . .
H28 H 0.4319 0.2684 1.2590 0.083 Uiso 1 1 calc R U
C29 C 0.2560(4) 0.3171(4) 1.2373(3) 0.0699(11) Uani 1 1 d . .
H29 H 0.2431 0.3382 1.2919 0.084 Uiso 1 1 calc R U
C30 C 0.1619(4) 0.3265(3) 1.1724(2) 0.0581(9) Uani 1 1 d . .
C31 C -0.0118(4) 0.4098(4) 1.2490(2) 0.0612(10) Uani 1 1 d . .
C32 C -0.0210(4) 0.3379(4) 1.2983(3) 0.0817(12) Uani 1 1 d . .
H32 H 0.0056 0.2610 1.2826 0.098 Uiso 1 1 calc R U
C33 C -0.0699(5) 0.3826(6) 1.3702(3) 0.1028(16) Uani 1 1 d . .
H33 H -0.0746 0.3356 1.4033 0.123 Uiso 1 1 calc R U
C34 C -0.1115(5) 0.4945(6) 1.3935(3) 0.1004(16) Uani 1 1 d . .
H34 H -0.1446 0.5234 1.4418 0.121 Uiso 1 1 calc R U
C35 C -0.1037(5) 0.5638(5) 1.3445(3) 0.0988(15) Uani 1 1 d . .
H35 H -0.1325 0.6398 1.3601 0.119 Uiso 1 1 calc R U
C36 C -0.0539(4) 0.5233(4) 1.2725(3) 0.0818(12) Uani 1 1 d . .
H36 H -0.0489 0.5717 1.2403 0.098 Uiso 1 1 calc R U
C37 C 0.5153(3) 0.1984(3) 1.1182(2) 0.0623(10) Uani 1 1 d . .
C38 C 0.6159(4) 0.1791(5) 1.1731(3) 0.0882(14) Uani 1 1 d . .
H38 H 0.6164 0.1948 1.2296 0.106 Uiso 1 1 calc R U
C39 C 0.7169(4) 0.1335(4) 1.1349(3) 0.0839(13) Uani 1 1 d . .
H39 H 0.7915 0.1165 1.1640 0.101 Uiso 1 1 calc R U
C40 C 0.6966(3) 0.1159(3) 1.0509(3) 0.0652(10) Uani 1 1 d . .
C41 C 0.7849(4) 0.0691(3) 0.9983(3) 0.0659(10) Uani 1 1 d . .
H41 H 0.8596 0.0490 1.0252 0.079 Uiso 1 1 calc R U
C42 C 0.7780(4) 0.0491(3) 0.9159(3) 0.0641(10) Uani 1 1 d . .
C43 C 0.8814(4) -0.0011(4) 0.8770(3) 0.0739(12) Uani 1 1 d . .
C44 C 0.6714(4) 0.0739(4) 0.8627(3) 0.0705(11) Uani 1 1 d . .
C45 C 0.4145(5) 0.3337(5) 0.8218(4) 0.1014(16) Uani 1 1 d . .
H45 H 0.4877 0.2874 0.8126 0.122 Uiso 1 1 calc R U
Cl1 Cl 0.4102(3) 0.3785(3) 0.92487(16) 0.2119(12) Uani 1 1 d . .
Cl2 Cl 0.43377(16) 0.45515(15) 0.79059(13) 0.1398(7) Uani 1 1 d . .
Cl3 Cl 0.2745(2) 0.23973(19) 0.7622(2) 0.2120(12) Uani 1 1 d . .
N1 N -0.2882(3) 0.1901(3) 0.5698(2) 0.0698(9) Uani 1 1 d . .
N2 N 0.0409(3) 0.3669(3) 1.17534(18) 0.0567(8) Uani 1 1 d . .
N3 N 0.9658(4) -0.0391(3) 0.8470(3) 0.0909(12) Uani 1 1 d . .
N4 N 0.5857(4) 0.0952(4) 0.8208(2) 0.0930(12) Uani 1 1 d . .
S1 S 0.54854(9) 0.16049(9) 1.01948(7) 0.0647(3) Uani 1 1 d . .

loop_
_atom_site_aniso_label
_atom_site_aniso_U_11
_atom_site_aniso_U_22
_atom_site_aniso_U_33
_atom_site_aniso_U_23
_atom_site_aniso_U_13
_atom_site_aniso_U_12
C1 0.075(3) 0.068(3) 0.064(3) 0.023(2) 0.004(2) 0.012(2)
C2 0.085(3) 0.108(4) 0.082(3) 0.025(3) 0.017(3) 0.003(3)
C3 0.060(3) 0.123(4) 0.106(4) 0.028(3) 0.006(3) 0.000(3)
C4 0.078(3) 0.119(4) 0.097(4) 0.029(3) -0.015(3) -0.008(3)
C5 0.099(4) 0.081(3) 0.069(3) 0.020(2) -0.007(3) 0.004(3)
C6 0.082(3) 0.060(3) 0.064(3) 0.021(2) 0.003(2) 0.007(2)
C7 0.092(3) 0.056(2) 0.056(3) 0.024(2) 0.005(2) 0.012(2)
C8 0.127(4) 0.082(3) 0.058(3) 0.024(2) 0.014(3) 0.028(3)
C9 0.130(5) 0.100(4) 0.067(3) 0.027(3) 0.031(3) 0.032(3)
C10 0.100(4) 0.106(4) 0.089(4) 0.035(3) 0.038(3) 0.035(3)
C11 0.079(3) 0.090(3) 0.077(3) 0.025(2) 0.017(2) 0.019(2)
C12 0.085(3) 0.066(3) 0.054(3) 0.022(2) 0.013(2) 0.015(2)
C13 0.065(2) 0.067(3) 0.049(2) 0.0210(19) 0.0056(18) 0.0091(19)
C14 0.074(3) 0.066(2) 0.056(3) 0.024(2) 0.014(2) 0.022(2)
C15 0.073(2) 0.066(2) 0.058(3) 0.029(2) 0.012(2) 0.019(2)
C16 0.052(2) 0.056(2) 0.058(2) 0.0251(19) 0.0139(17) 0.0063(16)
C17 0.062(2) 0.059(2) 0.055(2) 0.0256(19) 0.0136(18) 0.0144(17)
C18 0.064(2) 0.067(3) 0.066(3) 0.029(2) 0.010(2) 0.0156(19)
C19 0.056(2) 0.053(2) 0.050(2) 0.0230(17) 0.0124(17) 0.0085(16)
C20 0.056(2) 0.057(2) 0.054(2) 0.0238(17) 0.0170(18) 0.0131(16)
C21 0.056(2) 0.054(2) 0.048(2) 0.0228(17) 0.0119(17) 0.0098(16)
C22 0.054(2) 0.054(2) 0.050(2) 0.0221(17) 0.0118(17) 0.0074(16)
C23 0.063(2) 0.061(2) 0.058(3) 0.0230(19) 0.0200(19) 0.0158(18)
C24 0.051(2) 0.062(2) 0.063(3) 0.0273(19) 0.0117(19) 0.0118(17)
C25 0.052(2) 0.054(2) 0.050(2) 0.0229(17) 0.0101(17) 0.0065(16)
C26 0.056(2) 0.062(2) 0.055(2) 0.0265(18) 0.0122(18) 0.0111(17)
C27 0.054(2) 0.064(2) 0.058(2) 0.0292(19) 0.0082(19) 0.0095(17)
C28 0.068(3) 0.081(3) 0.059(3) 0.031(2) 0.000(2) 0.013(2)
C29 0.074(3) 0.087(3) 0.052(2) 0.029(2) 0.013(2) 0.015(2)
C30 0.062(2) 0.060(2) 0.056(2) 0.0255(18) 0.0118(19) 0.0096(18)
C31 0.064(2) 0.065(3) 0.053(2) 0.018(2) 0.0152(19) 0.0083(19)
C32 0.100(3) 0.090(3) 0.065(3) 0.032(2) 0.031(2) 0.017(3)
C33 0.126(4) 0.125(5) 0.071(3) 0.043(3) 0.037(3) 0.020(4)
C34 0.103(4) 0.130(5) 0.066(3) 0.024(3) 0.033(3) 0.020(3)
C35 0.107(4) 0.094(4) 0.087(4) 0.012(3) 0.036(3) 0.030(3)
C36 0.086(3) 0.080(3) 0.083(3) 0.027(2) 0.030(3) 0.013(2)
C37 0.057(2) 0.066(2) 0.067(3) 0.032(2) 0.0045(19) 0.0067(18)
C38 0.078(3) 0.134(4) 0.067(3) 0.053(3) 0.011(2) 0.033(3)
C39 0.063(3) 0.119(4) 0.083(3) 0.055(3) 0.005(2) 0.028(2)
C40 0.056(2) 0.068(3) 0.080(3) 0.040(2) 0.008(2) 0.0105(19)
C41 0.053(2) 0.063(2) 0.087(3) 0.036(2) 0.009(2) 0.0145(18)
C42 0.057(2) 0.061(2) 0.079(3) 0.030(2) 0.014(2) 0.0177(18)
C43 0.075(3) 0.065(3) 0.095(3) 0.040(2) 0.023(3) 0.026(2)
C44 0.066(3) 0.071(3) 0.070(3) 0.019(2) 0.016(2) 0.014(2)
C45 0.091(3) 0.094(4) 0.139(5) 0.052(3) 0.045(3) 0.026(3)
Cl1 0.308(3) 0.228(3) 0.161(2) 0.1179(19) 0.087(2) 0.109(2)
Cl2 0.1331(13) 0.1218(12) 0.2103(19) 0.0988(13) 0.0677(12) 0.0290(10)
Cl3 0.1586(18) 0.1198(15) 0.330(3) 0.0786(18) -0.0053(19) -0.0211(13)
N1 0.074(2) 0.081(2) 0.052(2) 0.0235(17) 0.0061(17) 0.0151(17)
N2 0.0649(19) 0.0602(19) 0.0482(19) 0.0202(14) 0.0164(15) 0.0148(15)
N3 0.085(3) 0.088(3) 0.114(3) 0.042(2) 0.035(2) 0.038(2)
N4 0.079(3) 0.124(3) 0.078(3) 0.038(2) 0.011(2) 0.032(2)
S1 0.0572(6) 0.0734(7) 0.0699(7) 0.0339(5) 0.0094(5) 0.0181(5)

loop_
_atom_type_symbol
_atom_type_description
_atom_type_scat_dispersion_real
_atom_type_scat_dispersion_imag
_atom_type_scat_source
C C 0.0033 0.0016 'International Tables Vol C Tables 4.2.6.8 and 6.1.1.4'
H H 0.0000 0.0000 'International Tables Vol C Tables 4.2.6.8 and 6.1.1.4'
N N 0.0061 0.0033 'International Tables Vol C Tables 4.2.6.8 and 6.1.1.4'
S S 0.1246 0.1234 'International Tables Vol C Tables 4.2.6.8 and 6.1.1.4'
Cl Cl 0.1484 0.1585 'International Tables Vol C Tables 4.2.6.8 and 6.1.1.4'

loop_
_geom_angle_atom_site_label_1
_geom_angle_atom_site_label_2
_geom_angle_atom_site_label_3
_geom_angle
C2 C1 C6 121.8(4)
C2 C1 N1 130.1(4)
C6 C1 N1 108.1(4)
C3 C2 C1 117.7(5)
C3 C2 H2 121.1
C1 C2 H2 121.1
C2 C3 C4 121.2(5)
C2 C3 H3 119.4
C4 C3 H3 119.4
C5 C4 C3 121.1(5)
C5 C4 H4 119.5
C3 C4 H4 119.5
C4 C5 C6 118.9(5)
C4 C5 H5 120.6
C6 C5 H5 120.6
C5 C6 C1 119.2(4)
C5 C6 C7 133.0(4)
C1 C6 C7 107.8(4)
C8 C7 C12 119.4(4)
C8 C7 C6 133.7(4)
C12 C7 C6 106.8(4)
C9 C8 C7 119.9(5)
C9 C8 H8 120.1
C7 C8 H8 120.1
C8 C9 C10 119.8(5)
C8 C9 H9 120.1
C10 C9 H9 120.1
C11 C10 C9 122.8(5)
C11 C10 H10 118.6
C9 C10 H10 118.6
C10 C11 C12 116.3(4)
C10 C11 H11 121.9
C12 C11 H11 121.9
C11 C12 N1 129.1(4)
C11 C12 C7 121.9(4)
N1 C12 C7 109.1(4)
C14 C13 C18 118.4(3)
C14 C13 N1 120.7(4)
C18 C13 N1 120.9(3)
C15 C14 C13 120.8(4)
C15 C14 H14 119.6
C13 C14 H14 119.6
C14 C15 C16 122.0(3)
C14 C15 H15 119.0
C16 C15 H15 119.0
C15 C16 C17 116.1(3)
C15 C16 C19 121.1(3)
C17 C16 C19 122.7(3)
C18 C17 C16 121.6(3)
C18 C17 H17 119.2
C16 C17 H17 119.2
C17 C18 C13 121.0(3)
C17 C18 H18 119.5
C13 C18 H18 119.5
C20 C19 C24 118.0(3)
C20 C19 C16 120.5(3)
C24 C19 C16 121.3(3)
C21 C20 C19 120.0(3)
C21 C20 H20 120.0
C19 C20 H20 120.0
C20 C21 C22 120.4(3)
C20 C21 C25 132.6(3)
C22 C21 C25 107.0(3)
N2 C22 C23 130.5(3)
N2 C22 C21 109.0(3)
C23 C22 C21 120.5(3)
C24 C23 C22 118.0(3)
C24 C23 H23 121.0
C22 C23 H23 121.0
C23 C24 C19 123.2(3)
C23 C24 H24 118.4
C19 C24 H24 118.4
C26 C25 C30 119.9(3)
C26 C25 C21 133.8(3)
C30 C25 C21 106.3(3)
C25 C26 C27 120.2(3)
C25 C26 H26 119.9
C27 C26 H26 119.9
C28 C27 C26 117.8(3)
C28 C27 C37 120.8(3)
C26 C27 C37 121.5(3)
C29 C28 C27 123.9(4)
C29 C28 H28 118.1
C27 C28 H28 118.1
C28 C29 C30 117.2(4)
C28 C29 H29 121.4
C30 C29 H29 121.4
N2 C30 C29 129.4(4)
N2 C30 C25 109.4(3)
C29 C30 C25 121.1(3)
C36 C31 C32 119.5(4)
C36 C31 N2 119.9(4)
C32 C31 N2 120.6(4)
C33 C32 C31 119.4(5)
C33 C32 H32 120.3
C31 C32 H32 120.3
C34 C33 C32 121.3(5)
C34 C33 H33 119.4
C32 C33 H33 119.4
C33 C34 C35 119.1(5)
C33 C34 H34 120.4
C35 C34 H34 120.4
C34 C35 C36 121.6(5)
C34 C35 H35 119.2
C36 C35 H35 119.2
C31 C36 C35 119.2(4)
C31 C36 H36 120.4
C35 C36 H36 120.4
C38 C37 C27 128.1(4)
C38 C37 S1 110.5(3)
C27 C37 S1 121.4(3)
C37 C38 C39 113.0(4)
C37 C38 H38 123.5
C39 C38 H38 123.5
C40 C39 C38 114.3(4)
C40 C39 H39 122.8
C38 C39 H39 122.8
C39 C40 C41 124.6(4)
C39 C40 S1 109.6(3)
C41 C40 S1 125.8(3)
C42 C41 C40 130.7(4)
C42 C41 H41 114.6
C40 C41 H41 114.6
C41 C42 C44 123.7(4)
C41 C42 C43 119.7(4)
C44 C42 C43 116.6(4)
N3 C43 C42 178.6(5)
N4 C44 C42 179.2(5)
Cl1 C45 Cl2 111.5(3)
Cl1 C45 Cl3 109.7(3)
Cl2 C45 Cl3 110.4(3)
Cl1 C45 H45 108.4
Cl2 C45 H45 108.4
Cl3 C45 H45 108.4
C12 N1 C1 108.1(3)
C12 N1 C13 126.3(3)
C1 N1 C13 125.4(3)
C22 N2 C30 108.3(3)
C22 N2 C31 126.3(3)
C30 N2 C31 125.4(3)
C37 S1 C40 92.6(2)

loop_
_geom_bond_atom_site_label_1
_geom_bond_atom_site_label_2
_geom_bond_distance
C1 C2 1.383(6)
C1 C6 1.403(6)
C1 N1 1.418(5)
C2 C3 1.381(6)
C2 H2 0.9300
C3 C4 1.388(7)
C3 H3 0.9300
C4 C5 1.373(7)
C4 H4 0.9300
C5 C6 1.398(6)
C5 H5 0.9300
C6 C7 1.446(6)
C7 C8 1.398(6)
C7 C12 1.407(5)
C8 C9 1.372(7)
C8 H8 0.9300
C9 C10 1.398(6)
C9 H9 0.9300
C10 C11 1.392(6)
C10 H10 0.9300
C11 C12 1.403(6)
C11 H11 0.9300
C12 N1 1.401(5)
C13 C14 1.383(5)
C13 C18 1.401(5)
C13 N1 1.423(5)
C14 C15 1.383(5)
C14 H14 0.9300
C15 C16 1.407(5)
C15 H15 0.9300
C16 C17 1.415(5)
C16 C19 1.478(5)
C17 C18 1.372(5)
C17 H17 0.9300
C18 H18 0.9300
C19 C20 1.400(5)
C19 C24 1.413(5)
C20 C21 1.391(5)
C20 H20 0.9300
C21 C22 1.410(5)
C21 C25 1.454(5)
C22 N2 1.393(4)
C22 C23 1.399(5)
C23 C24 1.374(5)
C23 H23 0.9300
C24 H24 0.9300
C25 C26 1.395(5)
C25 C30 1.406(5)
C26 C27 1.404(5)
C26 H26 0.9300
C27 C28 1.402(5)
C27 C37 1.463(5)
C28 C29 1.380(6)
C28 H28 0.9300
C29 C30 1.402(5)
C29 H29 0.9300
C30 N2 1.399(5)
C31 C36 1.386(6)
C31 C32 1.405(6)
C31 N2 1.429(5)
C32 C33 1.383(6)
C32 H32 0.9300
C33 C34 1.366(7)
C33 H33 0.9300
C34 C35 1.375(7)
C34 H34 0.9300
C35 C36 1.386(6)
C35 H35 0.9300
C36 H36 0.9300
C37 C38 1.380(5)
C37 S1 1.720(4)
C38 C39 1.398(6)
C38 H38 0.9300
C39 C40 1.371(6)
C39 H39 0.9300
C40 C41 1.427(6)
C40 S1 1.738(4)
C41 C42 1.350(6)
C41 H41 0.9300
C42 C44 1.436(6)
C42 C43 1.441(6)
C43 N3 1.152(5)
C44 N4 1.153(5)
C45 Cl1 1.689(6)
C45 Cl2 1.714(5)
C45 Cl3 1.739(6)
C45 H45 0.9800
